data_2019926
loop_
_publ_author_name
'Jagan, R.'
'Sathya, D.'
'Sivakumar, K.'

_publ_section_title
;
 A dihydrogen phosphate anionic network as a host lattice for cations in
 1-methylpiperazine-1,4-diium bis(dihydrogen phosphate) and
 2-(pyridin-2-yl)pyridinium dihydrogen phosphate--orthophosphoric acid
 (1/1)
;
_journal_coeditor_code UK3112
_journal_issue 5
_journal_name_full 'Acta Crystallographica Section C'
_journal_page_first
;
;
_journal_paper_doi 10.1107/S2053229615006518
_journal_volume 71
_journal_year 2015
_chemical_formula_iupac 'C5 H14 N2 2+ , 2H2 P O4 -'
_chemical_formula_moiety 'C5 H14 N2 2+, 2(H2 O4 P -)'
_chemical_formula_sum 'C5 H18 N2 O8 P2'
_chemical_formula_weight 296.15
_chemical_name_systematic
;
1-Methylpiperazine-1,4-diium bis(dihydrogen phosphate)
;
_space_group_IT_number 61
_symmetry_cell_setting orthorhombic
_symmetry_space_group_name_Hall '-P 2ac 2ab'
_symmetry_space_group_name_H-M 'P b c a'
_atom_sites_solution_hydrogens geom
_atom_sites_solution_primary direct
_atom_sites_solution_secondary difmap
_audit_creation_method SHELXL97
_cell_angle_alpha 90.00
_cell_angle_beta 90.00
_cell_angle_gamma 90.00
_cell_formula_units_Z 8
_cell_length_a 7.1305(5)
_cell_length_b 12.5719(10)
_cell_length_c 27.745(2)
_cell_measurement_reflns_used 4348
_cell_measurement_temperature 296(2)
_cell_measurement_theta_max 29.147
_cell_measurement_theta_min 2.935
_cell_volume 2487.2(3)
_computing_cell_refinement
;
APEX2 and SAINT (Bruker, 2004)
;
_computing_data_collection
;
APEX2 (Bruker, 2004)
;
_computing_data_reduction
;
SAINT and XPREP (Bruker, 2004)
;
_computing_molecular_graphics
;
ORTEP-3 for Windows (Farrugia, 2012) and Mercury (Macrae <i>et al.</i>,
2008)
;
_computing_publication_material
;
PLATON (Spek, 2009)
;
_computing_structure_refinement
;
SHELXL97 (Sheldrick, 2008)
;
_computing_structure_solution
;
SIR92 (Altomare <i>et al.</i>,  1993)
;
_diffrn_ambient_temperature 296(2)
_diffrn_measured_fraction_theta_full 0.999
_diffrn_measured_fraction_theta_max 0.999
_diffrn_measurement_device_type 'Bruker Kappa APEXII CCD area-detector'
_diffrn_measurement_method '\w and \f'
_diffrn_radiation_monochromator graphite
_diffrn_radiation_source 'fine-focus sealed tube'
_diffrn_radiation_type MoK\a
_diffrn_radiation_wavelength 0.71073
_diffrn_reflns_av_R_equivalents 0.0436
_diffrn_reflns_av_sigmaI/netI 0.0361
_diffrn_reflns_limit_h_max 9
_diffrn_reflns_limit_h_min -8
_diffrn_reflns_limit_k_max 16
_diffrn_reflns_limit_k_min -12
_diffrn_reflns_limit_l_max 35
_diffrn_reflns_limit_l_min -29
_diffrn_reflns_number 11897
_diffrn_reflns_theta_full 27.00
_diffrn_reflns_theta_max 27.00
_diffrn_reflns_theta_min 1.47
_exptl_absorpt_coefficient_mu 0.382
_exptl_absorpt_correction_T_max 0.9375
_exptl_absorpt_correction_T_min 0.8840
_exptl_absorpt_correction_type multi-scan
_exptl_absorpt_process_details
;
(SADABS; Bruker, 2004)
;
_exptl_crystal_colour colourless
_exptl_crystal_density_diffrn 1.582
_exptl_crystal_density_method 'not measured'
_exptl_crystal_description block
_exptl_crystal_F_000 1248
_exptl_crystal_size_max 0.30
_exptl_crystal_size_mid 0.25
_exptl_crystal_size_min 0.20
_refine_diff_density_max 0.374
_refine_diff_density_min -0.326
_refine_ls_extinction_method none
_refine_ls_goodness_of_fit_ref 1.023
_refine_ls_hydrogen_treatment mixed
_refine_ls_matrix_type full
_refine_ls_number_parameters 222
_refine_ls_number_reflns 2703
_refine_ls_number_restraints 52
_refine_ls_restrained_S_all 1.056
_refine_ls_R_factor_all 0.0656
_refine_ls_R_factor_gt 0.0410
_refine_ls_shift/su_max 0.000
_refine_ls_shift/su_mean 0.000
_refine_ls_structure_factor_coef Fsqd
_refine_ls_weighting_details 'calc w = 1/[\s^2^(Fo^2^)+(0.0488P)^2^+1.3101P] where P=(Fo^2^+2Fc^2^)/3'
_refine_ls_weighting_scheme calc
_refine_ls_wR_factor_gt 0.0968
_refine_ls_wR_factor_ref 0.1106
_reflns_number_gt 1903
_reflns_number_total 2703
_reflns_threshold_expression I>2\s(I)
_cod_data_source_file uk3112sup1.cif
_cod_data_source_block I
_cod_original_cell_volume 2487.1(3)
_cod_database_code 2019926
_cod_database_fobs_code 2019926

loop_
_symmetry_equiv_pos_as_xyz
'x, y, z'
'-x+1/2, -y, z+1/2'
'x+1/2, -y+1/2, -z'
'-x, y+1/2, -z+1/2'
'-x, -y, -z'
'x-1/2, y, -z-1/2'
'-x-1/2, y-1/2, z'
'x, -y-1/2, z-1/2'

loop_
_atom_site_type_symbol
_atom_site_label
_atom_site_fract_x
_atom_site_fract_y
_atom_site_fract_z
_atom_site_U_iso_or_equiv
_atom_site_adp_type
_atom_site_calc_flag
_atom_site_refinement_flags
_atom_site_occupancy
_atom_site_symmetry_multiplicity
_atom_site_disorder_assembly
_atom_site_disorder_group
C C1 0.3872(4) 0.6190(2) 0.11550(9) 0.0453(7) Uani d . 1 1 . .
H H1A 0.2926 0.6735 0.1110 0.054 Uiso calc R 1 1 . .
H H1B 0.5087 0.6535 0.1169 0.054 Uiso calc R 1 1 . .
C C2 0.3511(3) 0.5612(2) 0.16204(9) 0.0423(6) Uani d . 1 1 . .
H H2A 0.4507 0.5102 0.1677 0.051 Uiso calc R 1 1 . .
H H2B 0.3510 0.6117 0.1885 0.051 Uiso calc R 1 1 . .
C C3 0.1627(4) 0.4307(2) 0.11857(9) 0.0434(6) Uani d . 1 1 . .
H H3A 0.0402 0.3973 0.1170 0.052 Uiso calc R 1 1 . .
H H3B 0.2555 0.3752 0.1231 0.052 Uiso calc R 1 1 . .
C C4 0.2009(3) 0.4877(2) 0.07180(9) 0.0441(6) Uani d . 1 1 . .
H H4A 0.2034 0.4367 0.0456 0.053 Uiso calc R 1 1 . .
H H4B 0.1013 0.5384 0.0655 0.053 Uiso calc R 1 1 . .
C C5 0.1304(4) 0.4485(2) 0.20676(10) 0.0562(8) Uani d . 1 1 . .
H H5A 0.2247 0.3952 0.2119 0.084 Uiso calc R 1 1 . .
H H5B 0.0093 0.4153 0.2052 0.084 Uiso calc R 1 1 . .
H H5C 0.1327 0.4986 0.2329 0.084 Uiso calc R 1 1 . .
N N1 0.3829(3) 0.54409(18) 0.07425(8) 0.0362(5) Uani d D 1 1 . .
N N2 0.1686(3) 0.50511(17) 0.16047(7) 0.0346(5) Uani d D 1 1 . .
P P1 0.68047(9) 0.31207(5) 0.04786(2) 0.03558(19) Uani d . 1 1 . .
O O1 0.6518(4) 0.19420(17) 0.06280(7) 0.0603(6) Uani d D 1 1 . .
H H1 0.633(5) 0.185(3) 0.0918(5) 0.091 Uiso d D 1 1 . .
O O2 0.6393(3) 0.38734(15) 0.08842(6) 0.0495(5) Uani d . 1 1 . .
O O3 0.5659(3) 0.33198(16) 0.00384(7) 0.0579(6) Uani d . 1 1 . .
O O4 0.8929(3) 0.32405(18) 0.03700(9) 0.0643(7) Uani d D 1 1 . .
H H4 0.944(5) 0.275(2) 0.0217(13) 0.096 Uiso d D 1 1 . .
P P2 0.63383(9) 0.22606(6) 0.19152(2) 0.0402(2) Uani d D 1 1 . .
O O5 0.7523(9) 0.1778(5) 0.2297(2) 0.108(3) Uani d PDU 0.538(6) 1 A 1
H H5 0.8675(17) 0.186(9) 0.226(3) 0.161 Uiso d PD 0.538(6) 1 A 1
O O6 0.4467(6) 0.2565(4) 0.21033(19) 0.0825(19) Uani d PDU 0.538(6) 1 A 1
O O7 0.6215(14) 0.1469(6) 0.1506(3) 0.0492(19) Uani d PDU 0.538(6) 1 A 1
O O8 0.7374(8) 0.3271(4) 0.17205(16) 0.0567(14) Uani d PDU 0.538(6) 1 A 1
H H8 0.691(8) 0.347(4) 0.1462(14) 0.085 Uiso d PD 0.538(6) 1 A 1
O O5' 0.8435(6) 0.2045(6) 0.2003(2) 0.075(2) Uani d PDU 0.462(6) 1 A 2
H H5' 0.881(5) 0.227(8) 0.2266(17) 0.113 Uiso d PD 0.462(6) 1 A 2
O O6' 0.5381(7) 0.2031(5) 0.23876(19) 0.091(2) Uani d PDU 0.462(6) 1 A 2
O O7' 0.5715(18) 0.1610(6) 0.1500(4) 0.075(4) Uani d PDU 0.462(6) 1 A 2
O O8' 0.6166(12) 0.3451(4) 0.18005(19) 0.078(2) Uani d PDU 0.462(6) 1 A 2
H H8' 0.681(13) 0.361(3) 0.156(3) 0.117 Uiso d PD 0.462(6) 1 A 2
H H2E 0.079(3) 0.5554(16) 0.1574(10) 0.047(8) Uiso d D 1 1 . .
H H1C 0.400(4) 0.582(2) 0.0470(7) 0.065(10) Uiso d D 1 1 . .
H H1D 0.478(3) 0.4976(19) 0.0770(11) 0.062(9) Uiso d D 1 1 . .

loop_
_atom_site_aniso_label
_atom_site_aniso_U_11
_atom_site_aniso_U_22
_atom_site_aniso_U_33
_atom_site_aniso_U_12
_atom_site_aniso_U_13
_atom_site_aniso_U_23
C1 0.0515(15) 0.0399(16) 0.0446(16) -0.0115(12) 0.0105(13) -0.0068(12)
C2 0.0427(13) 0.0509(17) 0.0334(14) -0.0077(12) -0.0003(11) -0.0099(12)
C3 0.0469(14) 0.0391(16) 0.0442(16) -0.0080(11) 0.0008(12) -0.0049(12)
C4 0.0438(14) 0.0521(17) 0.0364(15) -0.0033(12) -0.0047(11) -0.0044(13)
C5 0.0652(18) 0.061(2) 0.0430(18) -0.0041(15) 0.0084(14) 0.0138(14)
N1 0.0411(11) 0.0391(13) 0.0284(12) 0.0047(9) 0.0034(9) 0.0026(9)
N2 0.0359(10) 0.0340(12) 0.0340(11) 0.0020(9) 0.0027(9) 0.0023(9)
P1 0.0373(3) 0.0403(4) 0.0291(4) -0.0013(3) -0.0016(3) 0.0028(3)
O1 0.1013(17) 0.0436(12) 0.0362(11) -0.0046(11) 0.0007(12) 0.0044(9)
O2 0.0667(12) 0.0457(12) 0.0361(10) 0.0183(9) 0.0056(9) 0.0044(8)
O3 0.0646(13) 0.0645(14) 0.0446(12) -0.0200(10) -0.0221(10) 0.0191(10)
O4 0.0402(11) 0.0703(17) 0.0823(17) -0.0064(10) 0.0087(10) -0.0349(12)
P2 0.0379(3) 0.0534(5) 0.0293(4) -0.0075(3) 0.0010(3) 0.0030(3)
O5 0.113(5) 0.111(4) 0.099(5) -0.044(4) -0.060(4) 0.067(3)
O6 0.086(3) 0.088(4) 0.074(4) 0.025(3) 0.046(3) 0.017(3)
O7 0.060(4) 0.048(3) 0.039(3) -0.004(3) 0.008(2) 0.004(2)
O8 0.074(3) 0.053(3) 0.043(3) -0.027(2) -0.019(2) 0.010(2)
O5' 0.049(3) 0.109(5) 0.067(4) 0.035(3) -0.010(3) -0.016(3)
O6' 0.062(3) 0.157(6) 0.054(3) 0.000(3) 0.025(3) 0.028(3)
O7' 0.103(8) 0.087(7) 0.034(4) -0.070(6) -0.010(4) 0.007(4)
O8' 0.130(6) 0.061(3) 0.042(3) 0.045(4) 0.003(4) 0.005(2)

loop_
_atom_type_symbol
_atom_type_description
_atom_type_scat_dispersion_real
_atom_type_scat_dispersion_imag
_atom_type_scat_source
C C 0.0033 0.0016 'International Tables Vol C Tables 4.2.6.8 and 6.1.1.4'
H H 0.0000 0.0000 'International Tables Vol C Tables 4.2.6.8 and 6.1.1.4'
N N 0.0061 0.0033 'International Tables Vol C Tables 4.2.6.8 and 6.1.1.4'
O O 0.0106 0.0060 'International Tables Vol C Tables 4.2.6.8 and 6.1.1.4'
P P 0.1023 0.0942 'International Tables Vol C Tables 4.2.6.8 and 6.1.1.4'

loop_
_geom_angle_atom_site_label_1
_geom_angle_atom_site_label_2
_geom_angle_atom_site_label_3
_geom_angle
N1 C1 C2 110.7(2)
N1 C1 H1A 109.5
C2 C1 H1A 109.5
N1 C1 H1B 109.5
C2 C1 H1B 109.5
H1A C1 H1B 108.1
N2 C2 C1 110.8(2)
N2 C2 H2A 109.5
C1 C2 H2A 109.5
N2 C2 H2B 109.5
C1 C2 H2B 109.5
H2A C2 H2B 108.1
N2 C3 C4 111.6(2)
N2 C3 H3A 109.3
C4 C3 H3A 109.3
N2 C3 H3B 109.3
C4 C3 H3B 109.3
H3A C3 H3B 108.0
N1 C4 C3 110.3(2)
N1 C4 H4A 109.6
C3 C4 H4A 109.6
N1 C4 H4B 109.6
C3 C4 H4B 109.6
H4A C4 H4B 108.1
N2 C5 H5A 109.5
N2 C5 H5B 109.5
H5A C5 H5B 109.5
N2 C5 H5C 109.5
H5A C5 H5C 109.5
H5B C5 H5C 109.5
C4 N1 C1 110.97(19)
C4 N1 H1C 109.4(19)
C1 N1 H1C 108(2)
C4 N1 H1D 110.8(19)
C1 N1 H1D 109.3(19)
H1C N1 H1D 108(3)
C2 N2 C3 110.24(18)
C2 N2 C5 111.2(2)
C3 N2 C5 111.5(2)
C2 N2 H2E 106.9(17)
C3 N2 H2E 110.3(17)
C5 N2 H2E 106.6(17)
O3 P1 O2 113.70(12)
O3 P1 O4 111.07(13)
O2 P1 O4 105.99(11)
O3 P1 O1 107.87(12)
O2 P1 O1 112.10(11)
O4 P1 O1 105.85(14)
P1 O1 H1 114(3)
P1 O4 H4 117(3)
O7' P2 O6 98.4(6)
O7' P2 O5 120.0(5)
O6 P2 O5 111.5(3)
O7' P2 O6' 115.8(6)
O6 P2 O6' 48.3(2)
O5 P2 O6' 63.8(4)
O7' P2 O7 15.3(7)
O6 P2 O7 112.5(4)
O5 P2 O7 107.5(4)
O6' P2 O7 120.1(5)
O7' P2 O8' 110.7(4)
O6 P2 O8' 75.5(4)
O5 P2 O8' 126.3(4)
O6' P2 O8' 109.3(3)
O7 P2 O8' 118.8(5)
O7' P2 O5' 108.5(5)
O6 P2 O5' 149.7(3)
O5 P2 O5' 42.4(3)
O6' P2 O5' 105.6(3)
O7 P2 O5' 93.4(4)
O8' P2 O5' 106.4(4)
O7' P2 O8 108.8(6)
O6 P2 O8 109.6(3)
O5 P2 O8 108.0(3)
O6' P2 O8 132.0(3)
O7 P2 O8 107.6(4)
O8' P2 O8 34.4(3)
O5' P2 O8 74.9(3)
P2 O5 H5 115(2)
P2 O5 H5' 101(4)
H5 O5 H5' 27(9)
P2 O8 H8 111(2)
P2 O8 H8' 115(6)
H8 O8 H8' 24(6)
P2 O5' H5 115(2)
P2 O5' H5' 113(2)
H5 O5' H5' 38(10)
P2 O8' H8 99(3)
P2 O8' H8' 111(2)
H8 O8' H8' 14(5)

loop_
_geom_bond_atom_site_label_1
_geom_bond_atom_site_label_2
_geom_bond_distance
C1 N1 1.482(3)
C1 C2 1.503(4)
C1 H1A 0.9700
C1 H1B 0.9700
C2 N2 1.481(3)
C2 H2A 0.9700
C2 H2B 0.9700
C3 N2 1.493(3)
C3 C4 1.507(4)
C3 H3A 0.9700
C3 H3B 0.9700
C4 N1 1.480(3)
C4 H4A 0.9700
C4 H4B 0.9700
C5 N2 1.493(3)
C5 H5A 0.9600
C5 H5B 0.9600
C5 H5C 0.9600
N1 H1C 0.903(10)
N1 H1D 0.900(10)
N2 H2E 0.903(10)
P1 O3 1.4902(19)
P1 O2 1.4994(19)
P1 O4 1.552(2)
P1 O1 1.552(2)
O1 H1 0.822(10)
O4 H4 0.830(10)
P2 O7' 1.481(5)
P2 O6 1.483(4)
P2 O5 1.484(4)
P2 O6' 1.506(4)
P2 O7 1.512(5)
P2 O8' 1.535(5)
P2 O5' 1.539(4)
P2 O8 1.566(4)
O5 H5 0.834(11)
O5 H5' 1.11(8)
O8 H8 0.828(11)
O8 H8' 0.74(8)
O5' H5 0.77(4)
O5' H5' 0.826(11)
O8' H8 1.08(6)
O8' H8' 0.833(11)

loop_
_geom_hbond_atom_site_label_D
_geom_hbond_atom_site_label_H
_geom_hbond_atom_site_label_A
_geom_hbond_site_symmetry_A
_geom_hbond_distance_DH
_geom_hbond_distance_HA
_geom_hbond_distance_DA
_geom_hbond_angle_DHA
O4 H4 O3 3 0.830(10) 1.754(12) 2.580(3) 173(4)
N2 H2E O7 7_665 0.903(10) 1.845(15) 2.745(10) 174(2)
N1 H1C O3 5_665 0.903(10) 1.793(11) 2.693(3) 175(3)
O5 H5 O6 6_656 0.834(11) 2.06(10) 2.381(7) 102(8)
O1 H1 O7 . 0.822(10) 1.704(16) 2.516(10) 169(4)
O8 H8 O2 . 0.828(11) 1.722(16) 2.539(4) 169(6)
N1 H1D O2 . 0.900(10) 1.828(12) 2.717(3) 169(3)

loop_
_geom_torsion_atom_site_label_1
_geom_torsion_atom_site_label_2
_geom_torsion_atom_site_label_3
_geom_torsion_atom_site_label_4
_geom_torsion
N1 C1 C2 N2 -57.6(3)
N2 C3 C4 N1 56.0(3)
C3 C4 N1 C1 -56.5(3)
C2 C1 N1 C4 57.6(3)
C1 C2 N2 C3 56.5(3)
C1 C2 N2 C5 -179.4(2)
C4 C3 N2 C2 -56.0(3)
C4 C3 N2 C5 179.9(2)
